data_1549394
loop_
_publ_author_name
'Abad, Nadeem'
'El Bakri, Youness'
'Ramli, Youssef'
'Essassi, El Mokhtar'
'Mague, Joel T.'

_publ_section_title
;
 Ethyl
 2-[(2<i>E</i>)-4-decyl-3-oxo-1,2,3,4-tetrahydroquinoxalin-2-ylidene]acetate
;
_journal_coeditor_code SJ4177
_journal_issue 5
_journal_name_full IUCrData
_journal_page_first x180680
_journal_paper_doi 10.1107/S2414314618006806
_journal_volume 3
_journal_year 2018
_chemical_formula_iupac 'C22 H32 N2 O3'
_chemical_formula_moiety 'C22 H32 N2 O3'
_chemical_formula_sum 'C22 H32 N2 O3'
_chemical_formula_weight 372.49
_chemical_name_systematic
;
Ethyl
2-[(2<i>E</i>)-4-decyl-3-oxo-1,2,3,4-tetrahydroquinoxalin-2-ylidene]acetate
;
_space_group_crystal_system monoclinic
_space_group_IT_number 14
_space_group_name_Hall '-P 2ybc'
_space_group_name_H-M_alt 'P 1 21/c 1'
_symmetry_space_group_name_Hall '-P 2ybc'
_symmetry_space_group_name_H-M 'P 1 21/c 1'
_atom_sites_solution_hydrogens difmap
_atom_sites_solution_primary direct
_atom_sites_solution_secondary difmap
_audit_creation_method SHELXL-2018/1
_cell_angle_alpha 90
_cell_angle_beta 91.5030(10)
_cell_angle_gamma 90
_cell_formula_units_Z 4
_cell_length_a 28.0610(8)
_cell_length_b 4.76500(10)
_cell_length_c 15.3667(4)
_cell_measurement_reflns_used 9673
_cell_measurement_temperature 150(2)
_cell_measurement_theta_max 72.2017
_cell_measurement_theta_min 3.1508
_cell_volume 2053.98(9)
_computing_cell_refinement
;
<i>SAINT</i> (Bruker, 2016)
;
_computing_data_collection
;
<i>APEX3</i> (Bruker, 2016)
;
_computing_data_reduction
;
<i>SAINT</i> (Bruker, 2016)
;
_computing_molecular_graphics
;
<i>DIAMOND</i> (Brandenburg & Putz, 2012)
;
_computing_publication_material
;
<i>SHELXTL</i> (Bruker, 2016)
;
_computing_structure_refinement
;
<i>SHELXL2018/1</i> (Sheldrick, 2015<i>b</i>)
;
_computing_structure_solution
;
<i>SHELXT</i> (Sheldrick, 2015<i>a</i>)
;
_diffrn_ambient_temperature 150(2)
_diffrn_detector_area_resol_mean 10.4167
_diffrn_measured_fraction_theta_full 0.992
_diffrn_measured_fraction_theta_max 0.992
_diffrn_measurement_device_type 'Bruker D8 VENTURE PHOTON 100 CMOS'
_diffrn_measurement_method '\w scans'
_diffrn_radiation_monochromator mirror
_diffrn_radiation_type CuK\a
_diffrn_radiation_wavelength 1.54178
_diffrn_reflns_av_R_equivalents 0.0493
_diffrn_reflns_limit_h_max 34
_diffrn_reflns_limit_h_min -34
_diffrn_reflns_limit_k_max 5
_diffrn_reflns_limit_k_min -5
_diffrn_reflns_limit_l_max 18
_diffrn_reflns_limit_l_min -18
_diffrn_reflns_number 16668
_diffrn_reflns_theta_full 72.150
_diffrn_reflns_theta_max 72.195
_diffrn_reflns_theta_min 4.729
_exptl_absorpt_coefficient_mu 0.634
_exptl_absorpt_correction_T_max 0.98
_exptl_absorpt_correction_T_min 0.86
_exptl_absorpt_correction_type multi-scan
_exptl_absorpt_process_details
;
(<i>SADABS</i>; Krause <i>et al.</i>, 2015)
;
_exptl_crystal_colour yellow
_exptl_crystal_density_diffrn 1.205
_exptl_crystal_density_method 'not measured'
_exptl_crystal_description plate
_exptl_crystal_F_000 808
_exptl_crystal_size_max 0.211
_exptl_crystal_size_mid 0.065
_exptl_crystal_size_min 0.031
_refine_diff_density_max 0.180
_refine_diff_density_min -0.170
_refine_ls_extinction_method none
_refine_ls_goodness_of_fit_ref 1.038
_refine_ls_hydrogen_treatment refall
_refine_ls_matrix_type full
_refine_ls_number_parameters 372
_refine_ls_number_reflns 4009
_refine_ls_number_restraints 0
_refine_ls_restrained_S_all 1.038
_refine_ls_R_factor_all 0.0579
_refine_ls_R_factor_gt 0.0419
_refine_ls_shift/su_max 0.000
_refine_ls_shift/su_mean 0.000
_refine_ls_structure_factor_coef Fsqd
_refine_ls_weighting_details 'w=1/[\s^2^(Fo^2^)+(0.0365P)^2^+0.6332P] where P=(Fo^2^+2Fc^2^)/3'
_refine_ls_weighting_scheme calc
_refine_ls_wR_factor_gt 0.0938
_refine_ls_wR_factor_ref 0.1023
_reflns_number_gt 3075
_reflns_number_total 4009
_reflns_threshold_expression 'I > 2\s(I)'
_cod_data_source_file sj4177sup1.cif
_cod_data_source_block I
_cod_database_code 1549394
_shelx_space_group_comment
;
The symmetry employed for this shelxl refinement is uniquely defined
by the following loop, which should always be used as a source of
symmetry information in preference to the above space-group names.
They are only intended as comments.
;
_shelx_estimated_absorpt_t_min 0.878
_shelx_estimated_absorpt_t_max 0.981

loop_
_space_group_symop_operation_xyz
'x, y, z'
'-x, y+1/2, -z+1/2'
'-x, -y, -z'
'x, -y-1/2, z-1/2'

loop_
_atom_site_type_symbol
_atom_site_label
_atom_site_fract_x
_atom_site_fract_y
_atom_site_fract_z
_atom_site_U_iso_or_equiv
_atom_site_adp_type
_atom_site_calc_flag
_atom_site_occupancy
O O1 0.23816(4) 0.7156(2) 0.58536(7) 0.0334(3) Uani d 1
O O2 0.07295(4) 0.9468(3) 0.47288(7) 0.0392(3) Uani d 1
O O3 0.08353(4) 1.1955(2) 0.59667(7) 0.0354(3) Uani d 1
N N1 0.14315(5) 0.5888(3) 0.43313(8) 0.0320(3) Uani d 1
H H1 0.1148(7) 0.660(4) 0.4198(12) 0.044(5) Uiso d 1
N N2 0.23287(4) 0.3938(3) 0.47640(8) 0.0278(3) Uani d 1
C C1 0.20821(5) 0.2817(3) 0.40277(9) 0.0284(3) Uani d 1
C C2 0.22774(6) 0.0724(3) 0.35065(10) 0.0326(3) Uani d 1
H H2 0.2596(7) 0.002(4) 0.3653(11) 0.037(5) Uiso d 1
C C3 0.20276(6) -0.0267(4) 0.27830(11) 0.0369(4) Uani d 1
H H3 0.2168(7) -0.175(4) 0.2412(12) 0.044(5) Uiso d 1
C C4 0.15807(6) 0.0801(4) 0.25643(11) 0.0377(4) Uani d 1
H H4 0.1405(7) 0.016(4) 0.2052(13) 0.044(5) Uiso d 1
C C5 0.13824(6) 0.2857(4) 0.30769(11) 0.0358(4) Uani d 1
H H5 0.1070(6) 0.364(3) 0.2933(11) 0.031(4) Uiso d 1
C C6 0.16306(6) 0.3855(3) 0.38092(10) 0.0301(3) Uani d 1
C C7 0.16541(5) 0.7038(3) 0.50423(9) 0.0283(3) Uani d 1
C C8 0.21484(5) 0.6064(3) 0.52594(9) 0.0279(3) Uani d 1
C C9 0.14518(6) 0.9036(3) 0.55540(10) 0.0303(3) Uani d 1
H H9 0.1634(6) 0.973(4) 0.6043(11) 0.031(4) Uiso d 1
C C10 0.09832(6) 1.0108(3) 0.53625(10) 0.0316(3) Uani d 1
C C11 0.03737(6) 1.3213(4) 0.57921(12) 0.0412(4) Uani d 1
H H11A 0.0146(8) 1.172(4) 0.5712(13) 0.050(6) Uiso d 1
H H11B 0.0399(7) 1.439(4) 0.5231(14) 0.051(6) Uiso d 1
C C12 0.02591(8) 1.5045(5) 0.65563(14) 0.0478(5) Uani d 1
H H12A -0.0044(9) 1.597(5) 0.6452(14) 0.062(6) Uiso d 1
H H12B 0.0512(8) 1.658(5) 0.6648(13) 0.057(6) Uiso d 1
H H12C 0.0249(8) 1.389(5) 0.7103(15) 0.065(7) Uiso d 1
C C13 0.28087(5) 0.2893(3) 0.50025(10) 0.0300(3) Uani d 1
H H13A 0.2863(6) 0.342(3) 0.5639(11) 0.029(4) Uiso d 1
H H13B 0.2804(6) 0.084(4) 0.4959(11) 0.033(4) Uiso d 1
C C14 0.31933(6) 0.4135(3) 0.44375(11) 0.0299(3) Uani d 1
H H14A 0.3206(6) 0.615(4) 0.4553(11) 0.031(4) Uiso d 1
H H14B 0.3101(6) 0.399(4) 0.3814(12) 0.035(4) Uiso d 1
C C15 0.36764(5) 0.2769(3) 0.46053(10) 0.0292(3) Uani d 1
H H15A 0.3783(7) 0.302(4) 0.5226(13) 0.044(5) Uiso d 1
H H15B 0.3649(6) 0.071(4) 0.4518(11) 0.035(5) Uiso d 1
C C16 0.40639(6) 0.3910(3) 0.40243(11) 0.0298(3) Uani d 1
H H16A 0.4091(6) 0.598(4) 0.4114(11) 0.036(5) Uiso d 1
H H16B 0.3965(6) 0.366(4) 0.3403(12) 0.035(5) Uiso d 1
C C17 0.45527(5) 0.2572(3) 0.41760(10) 0.0293(3) Uani d 1
H H17A 0.4655(6) 0.286(3) 0.4785(12) 0.031(4) Uiso d 1
H H17B 0.4527(6) 0.051(4) 0.4078(11) 0.040(5) Uiso d 1
C C18 0.49321(5) 0.3742(3) 0.35852(10) 0.0297(3) Uani d 1
H H18A 0.4951(6) 0.584(4) 0.3682(10) 0.031(4) Uiso d 1
H H18B 0.4824(6) 0.349(4) 0.2957(12) 0.038(5) Uiso d 1
C C19 0.54237(5) 0.2458(3) 0.37324(10) 0.0295(3) Uani d 1
H H19A 0.5527(6) 0.273(3) 0.4355(11) 0.030(4) Uiso d 1
H H19B 0.5404(6) 0.041(4) 0.3637(11) 0.040(5) Uiso d 1
C C20 0.58003(6) 0.3680(3) 0.31472(10) 0.0299(3) Uani d 1
H H20A 0.5820(6) 0.577(4) 0.3249(11) 0.036(5) Uiso d 1
H H20B 0.5696(7) 0.343(4) 0.2525(13) 0.042(5) Uiso d 1
C C21 0.62922(6) 0.2390(3) 0.32837(11) 0.0328(3) Uani d 1
H H21A 0.6397(6) 0.260(4) 0.3904(12) 0.039(5) Uiso d 1
H H21B 0.6269(7) 0.034(4) 0.3165(12) 0.045(5) Uiso d 1
C C22 0.66655(6) 0.3645(4) 0.26983(12) 0.0399(4) Uani d 1
H H22A 0.6573(7) 0.346(4) 0.2060(14) 0.049(5) Uiso d 1
H H22B 0.6706(7) 0.567(5) 0.2824(13) 0.053(6) Uiso d 1
H H22C 0.6984(8) 0.272(4) 0.2793(13) 0.052(6) Uiso d 1

loop_
_atom_site_aniso_label
_atom_site_aniso_U_11
_atom_site_aniso_U_22
_atom_site_aniso_U_33
_atom_site_aniso_U_12
_atom_site_aniso_U_13
_atom_site_aniso_U_23
O1 0.0292(6) 0.0390(6) 0.0319(5) -0.0010(5) -0.0008(5) -0.0027(5)
O2 0.0287(6) 0.0504(7) 0.0384(6) 0.0026(5) -0.0003(5) -0.0066(5)
O3 0.0289(6) 0.0391(6) 0.0382(6) 0.0057(5) 0.0032(5) -0.0059(5)
N1 0.0250(7) 0.0387(7) 0.0322(7) 0.0021(6) 0.0015(6) -0.0035(6)
N2 0.0235(6) 0.0314(6) 0.0285(6) -0.0005(5) 0.0033(5) 0.0011(5)
C1 0.0271(8) 0.0315(7) 0.0268(7) -0.0040(6) 0.0053(6) 0.0010(6)
C2 0.0289(8) 0.0351(8) 0.0342(8) 0.0007(7) 0.0068(7) 0.0002(7)
C3 0.0388(9) 0.0393(9) 0.0330(8) -0.0023(7) 0.0083(7) -0.0056(7)
C4 0.0387(9) 0.0436(9) 0.0308(8) -0.0041(7) 0.0019(7) -0.0058(7)
C5 0.0300(9) 0.0432(9) 0.0340(8) 0.0000(7) 0.0004(7) -0.0019(7)
C6 0.0281(8) 0.0337(8) 0.0286(7) -0.0033(6) 0.0054(6) -0.0003(6)
C7 0.0254(8) 0.0328(8) 0.0269(7) -0.0035(6) 0.0036(6) 0.0032(6)
C8 0.0260(8) 0.0306(7) 0.0274(7) -0.0028(6) 0.0048(6) 0.0029(6)
C9 0.0277(8) 0.0341(8) 0.0293(8) -0.0020(6) 0.0033(6) -0.0007(6)
C10 0.0280(8) 0.0341(8) 0.0327(8) -0.0027(6) 0.0052(6) -0.0002(6)
C11 0.0280(9) 0.0474(10) 0.0482(10) 0.0084(8) 0.0026(8) -0.0055(8)
C12 0.0422(11) 0.0522(11) 0.0492(11) 0.0140(9) 0.0085(9) -0.0040(9)
C13 0.0256(8) 0.0319(8) 0.0325(8) 0.0010(6) 0.0023(6) 0.0021(6)
C14 0.0268(8) 0.0285(8) 0.0346(8) -0.0010(6) 0.0034(6) 0.0015(6)
C15 0.0257(8) 0.0289(8) 0.0332(8) -0.0009(6) 0.0035(6) 0.0004(6)
C16 0.0262(8) 0.0300(8) 0.0335(8) -0.0011(6) 0.0028(6) -0.0005(6)
C17 0.0261(8) 0.0291(8) 0.0328(8) -0.0001(6) 0.0039(6) -0.0004(6)
C18 0.0261(8) 0.0301(8) 0.0330(8) -0.0011(6) 0.0020(6) 0.0007(6)
C19 0.0277(8) 0.0278(8) 0.0332(8) -0.0001(6) 0.0041(6) -0.0006(6)
C20 0.0272(8) 0.0297(8) 0.0329(8) -0.0011(6) 0.0029(6) 0.0007(6)
C21 0.0286(8) 0.0351(8) 0.0348(8) 0.0009(7) 0.0022(7) -0.0017(7)
C22 0.0269(9) 0.0503(11) 0.0426(10) -0.0017(8) 0.0041(7) -0.0001(8)

loop_
_atom_type_symbol
_atom_type_description
_atom_type_scat_dispersion_real
_atom_type_scat_dispersion_imag
_atom_type_scat_source
C C 0.0181 0.0091 'International Tables Vol C Tables 4.2.6.8 and 6.1.1.4'
H H 0.0000 0.0000 'International Tables Vol C Tables 4.2.6.8 and 6.1.1.4'
N N 0.0311 0.0180 'International Tables Vol C Tables 4.2.6.8 and 6.1.1.4'
O O 0.0492 0.0322 'International Tables Vol C Tables 4.2.6.8 and 6.1.1.4'

loop_
_geom_angle_atom_site_label_1
_geom_angle_atom_site_label_2
_geom_angle_atom_site_label_3
_geom_angle
C10 O3 C11 115.58(13)
C7 N1 C6 124.32(14)
C7 N1 H1 115.1(13)
C6 N1 H1 120.5(13)
C8 N2 C1 122.85(13)
C8 N2 C13 117.36(12)
C1 N2 C13 119.74(12)
C6 C1 C2 118.83(14)
C6 C1 N2 118.78(13)
C2 C1 N2 122.39(14)
C3 C2 C1 120.40(16)
C3 C2 H2 120.7(10)
C1 C2 H2 118.9(10)
C2 C3 C4 120.39(16)
C2 C3 H3 120.2(11)
C4 C3 H3 119.4(11)
C5 C4 C3 119.79(16)
C5 C4 H4 118.8(11)
C3 C4 H4 121.5(11)
C4 C5 C6 120.15(16)
C4 C5 H5 121.0(10)
C6 C5 H5 118.8(10)
N1 C6 C5 120.44(14)
N1 C6 C1 119.13(14)
C5 C6 C1 120.43(14)
N1 C7 C9 123.62(14)
N1 C7 C8 117.33(13)
C9 C7 C8 119.05(13)
O1 C8 N2 121.97(14)
O1 C8 C7 120.64(14)
N2 C8 C7 117.38(13)
C7 C9 C10 121.49(14)
C7 C9 H9 118.2(10)
C10 C9 H9 120.3(10)
O2 C10 O3 121.56(14)
O2 C10 C9 125.67(15)
O3 C10 C9 112.78(13)
O3 C11 C12 107.73(15)
O3 C11 H11A 107.8(12)
C12 C11 H11A 112.0(12)
O3 C11 H11B 107.5(11)
C12 C11 H11B 110.8(11)
H11A C11 H11B 110.8(16)
C11 C12 H12A 109.9(13)
C11 C12 H12B 111.1(12)
H12A C12 H12B 107.5(18)
C11 C12 H12C 110.2(13)
H12A C12 H12C 110.2(18)
H12B C12 H12C 108.0(18)
N2 C13 C14 112.57(12)
N2 C13 H13A 105.6(9)
C14 C13 H13A 111.2(9)
N2 C13 H13B 108.1(10)
C14 C13 H13B 110.9(10)
H13A C13 H13B 108.1(14)
C15 C14 C13 112.28(13)
C15 C14 H14A 111.2(10)
C13 C14 H14A 107.5(10)
C15 C14 H14B 110.1(10)
C13 C14 H14B 110.7(10)
H14A C14 H14B 104.7(14)
C14 C15 C16 113.22(13)
C14 C15 H15A 110.7(11)
C16 C15 H15A 108.5(11)
C14 C15 H15B 109.5(10)
C16 C15 H15B 109.1(10)
H15A C15 H15B 105.5(15)
C17 C16 C15 114.44(13)
C17 C16 H16A 109.1(10)
C15 C16 H16A 108.9(10)
C17 C16 H16B 108.9(10)
C15 C16 H16B 109.6(10)
H16A C16 H16B 105.5(14)
C18 C17 C16 113.33(13)
C18 C17 H17A 109.0(10)
C16 C17 H17A 109.0(10)
C18 C17 H17B 108.6(11)
C16 C17 H17B 109.2(11)
H17A C17 H17B 107.5(14)
C19 C18 C17 114.19(13)
C19 C18 H18A 109.3(10)
C17 C18 H18A 108.1(10)
C19 C18 H18B 110.0(10)
C17 C18 H18B 109.2(10)
H18A C18 H18B 105.8(14)
C18 C19 C20 113.55(13)
C18 C19 H19A 109.2(10)
C20 C19 H19A 109.2(10)
C18 C19 H19B 109.2(11)
C20 C19 H19B 109.1(11)
H19A C19 H19B 106.3(14)
C21 C20 C19 113.94(13)
C21 C20 H20A 109.4(10)
C19 C20 H20A 108.7(10)
C21 C20 H20B 108.9(11)
C19 C20 H20B 109.3(11)
H20A C20 H20B 106.2(14)
C20 C21 C22 113.34(14)
C20 C21 H21A 109.7(11)
C22 C21 H21A 109.6(11)
C20 C21 H21B 108.4(11)
C22 C21 H21B 108.7(11)
H21A C21 H21B 106.9(15)
C21 C22 H22A 112.0(11)
C21 C22 H22B 110.2(12)
H22A C22 H22B 107.5(16)
C21 C22 H22C 111.5(12)
H22A C22 H22C 107.9(16)
H22B C22 H22C 107.6(17)

loop_
_geom_bond_atom_site_label_1
_geom_bond_atom_site_label_2
_geom_bond_distance
O1 C8 1.2253(18)
O2 C10 1.2294(19)
O3 C10 1.3524(19)
O3 C11 1.446(2)
N1 C7 1.3595(19)
N1 C6 1.385(2)
N1 H1 0.88(2)
N2 C8 1.3720(19)
N2 C1 1.4153(19)
N2 C13 1.4731(19)
C1 C6 1.393(2)
C1 C2 1.400(2)
C2 C3 1.382(2)
C2 H2 0.976(19)
C3 C4 1.387(3)
C3 H3 0.995(19)
C4 C5 1.383(2)
C4 H4 0.967(19)
C5 C6 1.392(2)
C5 H5 0.973(18)
C7 C9 1.368(2)
C7 C8 1.492(2)
C9 C10 1.434(2)
C9 H9 0.957(17)
C11 C12 1.505(3)
C11 H11A 0.96(2)
C11 H11B 1.03(2)
C12 H12A 0.97(2)
C12 H12B 1.03(2)
C12 H12C 1.01(2)
C13 C14 1.522(2)
C13 H13A 1.017(17)
C13 H13B 0.983(18)
C14 C15 1.520(2)
C14 H14A 0.977(17)
C14 H14B 0.989(18)
C15 C16 1.525(2)
C15 H15A 1.00(2)
C15 H15B 0.991(18)
C16 C17 1.525(2)
C16 H16A 0.998(18)
C16 H16B 0.994(18)
C17 C18 1.523(2)
C17 H17A 0.982(18)
C17 H17B 0.997(19)
C18 C19 1.521(2)
C18 H18A 1.013(17)
C18 H18B 1.011(18)
C19 C20 1.521(2)
C19 H19A 1.000(17)
C19 H19B 0.988(19)
C20 C21 1.521(2)
C20 H20A 1.010(18)
C20 H20B 1.000(19)
C21 C22 1.521(2)
C21 H21A 0.996(19)
C21 H21B 1.00(2)
C22 H22A 1.01(2)
C22 H22B 0.99(2)
C22 H22C 1.00(2)

loop_
_geom_hbond_atom_site_label_D
_geom_hbond_atom_site_label_H
_geom_hbond_atom_site_label_A
_geom_hbond_site_symmetry_A
_geom_hbond_distance_DH
_geom_hbond_distance_HA
_geom_hbond_distance_DA
_geom_hbond_angle_DHA
_geom_hbond_publ_flag
N1 H1 O2 . 0.88(2) 1.99(2) 2.6885(18) 134.8(17) y
C3 H3 O1 4_565 0.996(19) 2.491(19) 3.278(2) 135.6(14) yes
C11 H11A O2 3_576 0.96(2) 2.59(2) 3.424(2) 144.7(16) y
C13 H13B O1 1_545 0.983(18) 2.541(18) 3.2714(19) 131.0(13) y

loop_
_geom_torsion_atom_site_label_1
_geom_torsion_atom_site_label_2
_geom_torsion_atom_site_label_3
_geom_torsion_atom_site_label_4
_geom_torsion
C8 N2 C1 C6 -2.0(2)
C13 N2 C1 C6 -179.39(13)
C8 N2 C1 C2 177.41(14)
C13 N2 C1 C2 0.0(2)
C6 C1 C2 C3 0.7(2)
N2 C1 C2 C3 -178.67(14)
C1 C2 C3 C4 0.0(2)
C2 C3 C4 C5 -0.4(3)
C3 C4 C5 C6 0.1(3)
C7 N1 C6 C5 -177.99(15)
C7 N1 C6 C1 2.2(2)
C4 C5 C6 N1 -179.18(15)
C4 C5 C6 C1 0.7(2)
C2 C1 C6 N1 178.79(14)
N2 C1 C6 N1 -1.8(2)
C2 C1 C6 C5 -1.1(2)
N2 C1 C6 C5 178.34(14)
C6 N1 C7 C9 -179.69(14)
C6 N1 C7 C8 1.1(2)
C1 N2 C8 O1 -174.27(13)
C13 N2 C8 O1 3.2(2)
C1 N2 C8 C7 5.1(2)
C13 N2 C8 C7 -177.40(13)
N1 C7 C8 O1 174.79(13)
C9 C7 C8 O1 -4.5(2)
N1 C7 C8 N2 -4.6(2)
C9 C7 C8 N2 176.12(13)
N1 C7 C9 C10 -1.0(2)
C8 C7 C9 C10 178.21(14)
C11 O3 C10 O2 -3.0(2)
C11 O3 C10 C9 177.34(14)
C7 C9 C10 O2 -2.9(3)
C7 C9 C10 O3 176.72(14)
C10 O3 C11 C12 176.51(15)
C8 N2 C13 C14 -99.13(15)
C1 N2 C13 C14 78.44(17)
N2 C13 C14 C15 -172.45(13)
C13 C14 C15 C16 178.02(13)
C14 C15 C16 C17 -179.84(13)
C15 C16 C17 C18 179.79(13)
C16 C17 C18 C19 179.39(13)
C17 C18 C19 C20 -179.12(13)
C18 C19 C20 C21 -179.46(14)
C19 C20 C21 C22 -179.64(14)

_cod_database_fobs_code 1549394
